data_7057710
loop_
_publ_author_name
'Dimiza, Filitsa'
'Raptopoulou, Catherine P.'
'Psycharis, Vassilis'
'Papadopoulos, Athanasios N.'
'Psomas, George'

_publ_section_title
;
 Manganese(ii) complexes with the non-steroidal anti-inflammatory drugs
 naproxen and mefenamic acid: synthesis, structure, antioxidant capacity,
 and interaction with albumins and DNA
;
_journal_issue 20
_journal_name_full 'New Journal of Chemistry'
_journal_page_first 16666
_journal_paper_doi 10.1039/C8NJ03226B
_journal_volume 42
_journal_year 2018
_chemical_formula_sum 'C84 H88 Mn2 N8 O12'
_chemical_formula_weight 1511.50
_space_group_crystal_system orthorhombic
_space_group_IT_number 45
_space_group_name_Hall 'I -2b -2b'
_space_group_name_H-M_alt 'I c 2 a'
_symmetry_space_group_name_Hall 'I -2b -2b'
_symmetry_space_group_name_H-M 'I c 2 a'
_atom_sites_solution_hydrogens mixed
_audit_creation_method SHELXL-2014/6
_audit_update_record
;
2018-06-26 deposited with the CCDC.
2018-09-03 downloaded from the CCDC.
;
_cell_angle_alpha 90
_cell_angle_beta 90
_cell_angle_gamma 90
_cell_formula_units_Z 2
_cell_length_a 7.43740(10)
_cell_length_b 17.2488(3)
_cell_length_c 29.1863(5)
_cell_measurement_reflns_used 20864
_cell_measurement_temperature 160(2)
_cell_measurement_theta_max 72.09
_cell_measurement_theta_min 7.16
_cell_volume 3744.20(10)
_computing_cell_refinement 'Crystalclear, Rigaku MSC, 2005'
_computing_data_collection 'Crystalclear, Rigaku MSC, 2005'
_computing_data_reduction 'Crystalclear, Rigaku MSC, 2005'
_computing_molecular_graphics 'Diamond ver3.1'
_computing_publication_material 'publCIF, J.Appl.Cryst. 2010, 43, 920'
_computing_structure_refinement 'SHELXL-2014/6 (Sheldrick, 2014)'
_computing_structure_solution 'SHELXS (Sheldrick,2008)'
_diffrn_ambient_temperature 160(2)
_diffrn_measured_fraction_theta_full 0.915
_diffrn_measured_fraction_theta_max 0.968
_diffrn_measurement_device_type 'Rigaku R-AXIS SPIDER IPDS'
_diffrn_measurement_method '\q scans'
_diffrn_radiation_type CuK\a
_diffrn_radiation_wavelength 1.54178
_diffrn_reflns_av_R_equivalents 0.0331
_diffrn_reflns_av_unetI/netI 0.0341
_diffrn_reflns_Laue_measured_fraction_full 0.915
_diffrn_reflns_Laue_measured_fraction_max 0.968
_diffrn_reflns_limit_h_max 8
_diffrn_reflns_limit_h_min -7
_diffrn_reflns_limit_k_max 15
_diffrn_reflns_limit_k_min -18
_diffrn_reflns_limit_l_max 34
_diffrn_reflns_limit_l_min -34
_diffrn_reflns_number 22292
_diffrn_reflns_point_group_measured_fraction_full 0.848
_diffrn_reflns_point_group_measured_fraction_max 0.897
_diffrn_reflns_theta_full 67.679
_diffrn_reflns_theta_max 64.946
_diffrn_reflns_theta_min 7.159
_exptl_absorpt_coefficient_mu 3.303
_exptl_absorpt_correction_T_max 1.000
_exptl_absorpt_correction_T_min 0.759
_exptl_absorpt_correction_type empirical
_exptl_absorpt_process_details 'Crystalclear, Rigaku MSC, 2005'
_exptl_crystal_colour colorless
_exptl_crystal_density_diffrn 1.341
_exptl_crystal_description parallelepiped
_exptl_crystal_F_000 1588
_exptl_crystal_size_max 0.45
_exptl_crystal_size_mid 0.40
_exptl_crystal_size_min 0.28
_refine_diff_density_max 0.265
_refine_diff_density_min -0.402
_refine_diff_density_rms 0.047
_refine_ls_abs_structure_details
;
 Flack x determined using 899 quotients [(I+)-(I-)]/[(I+)+(I-)]
 (Parsons, Flack and Wagner, Acta Cryst. B69 (2013) 249-259).
;
_refine_ls_abs_structure_Flack 0.024(4)
_refine_ls_extinction_method none
_refine_ls_goodness_of_fit_ref 1.147
_refine_ls_hydrogen_treatment mixed
_refine_ls_matrix_type full
_refine_ls_number_parameters 287
_refine_ls_number_reflns 2871
_refine_ls_number_restraints 1
_refine_ls_restrained_S_all 1.147
_refine_ls_R_factor_all 0.0564
_refine_ls_R_factor_gt 0.0422
_refine_ls_shift/su_max 0.001
_refine_ls_shift/su_mean 0.000
_refine_ls_structure_factor_coef Fsqd
_refine_ls_weighting_details 'w=1/[\s^2^(Fo^2^)+(0.0464P)^2^+3.3599P] where P=(Fo^2^+2Fc^2^)/3'
_refine_ls_weighting_scheme calc
_refine_ls_wR_factor_gt 0.0984
_refine_ls_wR_factor_ref 0.1161
_reflns_Friedel_coverage 0.784
_reflns_Friedel_fraction_full 0.776
_reflns_Friedel_fraction_max 0.822
_reflns_number_gt 2371
_reflns_number_total 2871
_reflns_threshold_expression 'I > 2\s(I)'
_cod_data_source_file c8nj03226b2.cif
_cod_data_source_block compound5
_cod_depositor_comments 'Adding full bibliography for 7057707--7057711.cif.'
_cod_database_code 7057710
_shelx_space_group_comment
;
The symmetry employed for this shelxl refinement is uniquely defined
by the following loop, which should always be used as a source of
symmetry information in preference to the above space-group names.
They are only intended as comments.
;
_shelxl_version_number 2014/6

loop_
_space_group_symop_operation_xyz
'x, y, z'
'-x, y, -z'
'-x, y+1/2, z'
'x, y+1/2, -z'
'x+1/2, y+1/2, z+1/2'
'-x+1/2, y+1/2, -z+1/2'
'-x+1/2, y+1, z+1/2'
'x+1/2, y+1, -z+1/2'

loop_
_atom_site_label
_atom_site_type_symbol
_atom_site_fract_x
_atom_site_fract_y
_atom_site_fract_z
_atom_site_U_iso_or_equiv
_atom_site_adp_type
_atom_site_occupancy
_atom_site_site_symmetry_order
_atom_site_calc_flag
_atom_site_refinement_flags_posn
_atom_site_refinement_flags_adp
_atom_site_refinement_flags_occupancy
Mn1 Mn 1.0000 0.24681(9) 0.5000 0.0669(5) Uani 1 2 d S T P
N1 N 1.0929(7) 0.3491(3) 0.36613(15) 0.0592(15) Uani 1 1 d . . .
N2 N 1.1597(7) 0.3509(3) 0.52086(16) 0.0557(13) Uani 1 1 d . . .
O1 O 1.1117(6) 0.2438(3) 0.43253(10) 0.0619(11) Uani 1 1 d . . .
O2 O 1.3678(7) 0.1792(3) 0.43982(12) 0.0736(13) Uani 1 1 d . . .
O3 O 0.7984(14) 0.1632(4) 0.48271(17) 0.130(3) Uani 1 1 d . . .
C1 C 1.2618(8) 0.2205(3) 0.41714(16) 0.0482(14) Uani 1 1 d . . .
C2 C 1.3126(6) 0.2445(4) 0.36977(13) 0.0393(11) Uani 1 1 d . . .
C3 C 1.4471(8) 0.2027(4) 0.34813(17) 0.0491(14) Uani 1 1 d . . .
C4 C 1.4973(7) 0.2176(3) 0.30329(17) 0.0466(15) Uani 1 1 d . . .
C5 C 1.4110(7) 0.2774(3) 0.28007(16) 0.0456(14) Uani 1 1 d . . .
C6 C 1.2795(7) 0.3203(4) 0.30072(16) 0.0410(12) Uani 1 1 d . . .
C7 C 1.2253(7) 0.3048(3) 0.34578(15) 0.0392(12) Uani 1 1 d . . .
C8 C 0.9868(8) 0.4062(3) 0.34277(16) 0.0443(13) Uani 1 1 d . . .
C9 C 1.0530(7) 0.4802(4) 0.33639(16) 0.0452(14) Uani 1 1 d . . .
C10 C 0.9415(7) 0.5370(4) 0.31596(17) 0.0466(14) Uani 1 1 d . . .
C11 C 0.7711(9) 0.5164(4) 0.3022(2) 0.0584(17) Uani 1 1 d . . .
C12 C 0.7070(9) 0.4426(5) 0.3075(2) 0.069(2) Uani 1 1 d . . .
C13 C 0.8140(9) 0.3861(5) 0.3286(2) 0.0598(17) Uani 1 1 d . . .
C14 C 1.2397(8) 0.5013(5) 0.3496(3) 0.080(2) Uani 1 1 d . . .
H14A H 1.2366 0.5405 0.3738 0.121 Uiso 1 1 calc R U .
H14B H 1.3032 0.5221 0.3228 0.121 Uiso 1 1 calc R U .
H14C H 1.3026 0.4550 0.3607 0.121 Uiso 1 1 calc R U .
C15 C 1.0044(9) 0.6185(4) 0.3097(2) 0.0684(18) Uani 1 1 d . . .
H15A H 1.0400 0.6400 0.3395 0.103 Uiso 1 1 calc R U .
H15B H 0.9069 0.6497 0.2968 0.103 Uiso 1 1 calc R U .
H15C H 1.1077 0.6192 0.2889 0.103 Uiso 1 1 calc R U .
C21 C 1.0850(9) 0.4200(4) 0.5139(2) 0.0632(17) Uani 1 1 d . . .
C22 C 1.1609(13) 0.4866(5) 0.5323(4) 0.112(3) Uani 1 1 d . . .
H22 H 1.1059 0.5357 0.5277 0.157 Uiso 1 1 calc R U .
C23 C 1.3208(15) 0.4802(7) 0.5578(4) 0.115(3) Uani 1 1 d . . .
H23 H 1.3726 0.5248 0.5716 0.161 Uiso 1 1 calc R U .
C24 C 1.3999(15) 0.4103(8) 0.5625(3) 0.098(3) Uani 1 1 d . . .
C25 C 1.3161(11) 0.3471(6) 0.5445(3) 0.077(2) Uani 1 1 d . . .
C31 C 0.7746(16) 0.1192(7) 0.4447(3) 0.129(4) Uani 1 1 d . . .
H31A H 0.7614 0.0647 0.4536 0.193 Uiso 1 1 calc R U .
H31B H 0.8791 0.1249 0.4245 0.193 Uiso 1 1 calc R U .
H31C H 0.6661 0.1363 0.4285 0.193 Uiso 1 1 calc R U .
H1N H 1.056(8) 0.328(4) 0.391(2) 0.065(18) Uiso 1 1 d . . .
H3 H 1.499(7) 0.160(4) 0.366(2) 0.061(17) Uiso 1 1 d . . .
H4 H 1.592(8) 0.188(4) 0.287(2) 0.068(18) Uiso 1 1 d . . .
H5 H 1.446(6) 0.290(3) 0.2485(17) 0.032(12) Uiso 1 1 d . . .
H6 H 1.229(7) 0.361(4) 0.288(2) 0.052(17) Uiso 1 1 d . . .
H11 H 0.678(9) 0.555(5) 0.288(2) 0.09(2) Uiso 1 1 d . . .
H12 H 0.584(11) 0.424(5) 0.295(3) 0.11(3) Uiso 1 1 d . . .
H13 H 0.779(10) 0.335(5) 0.333(3) 0.09(2) Uiso 1 1 d . . .
H24 H 1.526(16) 0.398(7) 0.579(4) 0.15(4) Uiso 1 1 d . . .
H25 H 1.376(10) 0.291(5) 0.550(2) 0.08(2) Uiso 1 1 d . . .
H30 H 0.712(12) 0.173(6) 0.495(3) 0.11(3) Uiso 1 1 d . . .

loop_
_atom_site_aniso_label
_atom_site_aniso_U_11
_atom_site_aniso_U_22
_atom_site_aniso_U_33
_atom_site_aniso_U_23
_atom_site_aniso_U_13
_atom_site_aniso_U_12
Mn1 0.1278(12) 0.0318(8) 0.0412(6) 0.000 0.0362(7) 0.000
N1 0.085(4) 0.049(4) 0.044(2) 0.016(2) 0.024(2) 0.027(3)
N2 0.070(3) 0.041(4) 0.056(3) 0.009(2) 0.017(2) 0.003(3)
O1 0.094(3) 0.054(3) 0.0376(15) 0.009(2) 0.0208(18) 0.021(3)
O2 0.097(3) 0.077(3) 0.046(2) 0.019(2) 0.006(2) 0.030(3)
O3 0.261(9) 0.078(5) 0.051(3) -0.027(3) 0.068(4) -0.071(5)
C1 0.076(4) 0.034(4) 0.035(2) -0.001(2) 0.003(3) 0.007(3)
C2 0.053(3) 0.033(3) 0.0313(19) -0.002(2) 0.0022(19) 0.000(3)
C3 0.063(3) 0.046(4) 0.038(2) 0.000(3) -0.004(2) 0.007(3)
C4 0.043(3) 0.057(5) 0.040(2) -0.001(2) 0.007(2) 0.010(3)
C5 0.045(3) 0.056(4) 0.036(2) -0.002(2) 0.005(2) -0.006(3)
C6 0.051(3) 0.038(4) 0.034(2) 0.004(2) 0.002(2) -0.002(3)
C7 0.053(3) 0.030(3) 0.034(2) -0.002(2) 0.006(2) 0.000(2)
C8 0.058(3) 0.038(4) 0.036(2) -0.003(2) 0.009(2) 0.004(3)
C9 0.045(3) 0.049(4) 0.041(2) -0.002(2) -0.001(2) 0.002(3)
C10 0.049(3) 0.051(4) 0.040(3) 0.002(2) 0.006(2) 0.007(3)
C11 0.058(4) 0.064(5) 0.053(3) -0.005(3) -0.007(3) 0.015(3)
C12 0.046(4) 0.083(6) 0.076(4) -0.021(4) -0.007(3) 0.001(4)
C13 0.054(4) 0.056(5) 0.069(4) -0.013(3) 0.011(3) -0.010(3)
C14 0.054(3) 0.068(5) 0.119(6) -0.014(5) -0.022(4) 0.000(4)
C15 0.075(4) 0.056(5) 0.074(4) 0.010(3) 0.017(3) 0.013(4)
C21 0.079(4) 0.038(4) 0.073(4) -0.003(3) 0.005(3) -0.013(3)
C22 0.118(7) 0.052(6) 0.167(9) -0.009(6) -0.029(7) -0.011(5)
C23 0.111(7) 0.094(9) 0.140(8) -0.015(7) -0.025(6) -0.041(7)
C24 0.092(6) 0.115(10) 0.087(5) 0.010(6) -0.004(5) -0.020(7)
C25 0.076(5) 0.083(6) 0.073(4) 0.011(4) 0.014(4) 0.004(5)
C31 0.188(10) 0.126(9) 0.074(5) -0.027(5) -0.007(6) -0.040(8)

loop_
_atom_type_symbol
_atom_type_description
_atom_type_scat_dispersion_real
_atom_type_scat_dispersion_imag
_atom_type_scat_source
C C 0.0181 0.0091 'International Tables Vol C Tables 4.2.6.8 and 6.1.1.4'
H H 0.0000 0.0000 'International Tables Vol C Tables 4.2.6.8 and 6.1.1.4'
N N 0.0311 0.0180 'International Tables Vol C Tables 4.2.6.8 and 6.1.1.4'
O O 0.0492 0.0322 'International Tables Vol C Tables 4.2.6.8 and 6.1.1.4'
Mn Mn -0.5299 2.8052 'International Tables Vol C Tables 4.2.6.8 and 6.1.1.4'

loop_
_geom_angle_atom_site_label_1
_geom_angle_atom_site_label_2
_geom_angle_atom_site_label_3
_geom_angle
_geom_angle_site_symmetry_1
_geom_angle_site_symmetry_3
O1 Mn1 O1 177.2(3) 2_756 .
O1 Mn1 O3 92.21(19) 2_756 2_756
O1 Mn1 O3 85.89(18) . 2_756
O1 Mn1 O3 85.90(18) 2_756 .
O1 Mn1 O3 92.21(19) . .
O3 Mn1 O3 95.3(6) 2_756 .
O1 Mn1 N2 88.59(17) 2_756 .
O1 Mn1 N2 93.66(18) . .
O3 Mn1 N2 96.0(3) 2_756 .
O3 Mn1 N2 167.6(3) . .
O1 Mn1 N2 93.67(18) 2_756 2_756
O1 Mn1 N2 88.59(17) . 2_756
O3 Mn1 N2 167.6(3) 2_756 2_756
O3 Mn1 N2 96.0(3) . 2_756
N2 Mn1 N2 73.3(3) . 2_756
C7 N1 C8 124.6(4) . .
C21 N2 C25 118.7(7) . .
C21 N2 Mn1 117.1(4) . .
C25 N2 Mn1 123.7(5) . .
C1 O1 Mn1 132.5(3) . .
C31 O3 Mn1 131.4(7) . .
O2 C1 O1 123.2(5) . .
O2 C1 C2 119.2(5) . .
O1 C1 C2 117.6(5) . .
C3 C2 C7 119.3(4) . .
C3 C2 C1 117.4(5) . .
C7 C2 C1 123.2(4) . .
C4 C3 C2 121.9(5) . .
C3 C4 C5 118.3(5) . .
C6 C5 C4 121.1(5) . .
C5 C6 C7 121.1(5) . .
N1 C7 C6 120.2(5) . .
N1 C7 C2 121.5(4) . .
C6 C7 C2 118.2(5) . .
C9 C8 C13 121.2(6) . .
C9 C8 N1 120.2(5) . .
C13 C8 N1 118.6(6) . .
C8 C9 C10 119.2(5) . .
C8 C9 C14 121.6(6) . .
C10 C9 C14 119.2(6) . .
C11 C10 C9 119.0(6) . .
C11 C10 C15 119.7(6) . .
C9 C10 C15 121.3(5) . .
C12 C11 C10 121.9(6) . .
C11 C12 C13 119.9(6) . .
C8 C13 C12 118.8(7) . .
N2 C21 C22 120.8(7) . .
N2 C21 C21 115.7(4) . 2_756
C22 C21 C21 123.5(5) . 2_756
C21 C22 C23 118.9(9) . .
C24 C23 C22 119.5(10) . .
C23 C24 C25 118.5(10) . .
N2 C25 C24 123.4(10) . .

loop_
_geom_bond_atom_site_label_1
_geom_bond_atom_site_label_2
_geom_bond_distance
_geom_bond_site_symmetry_2
Mn1 O1 2.138(3) 2_756
Mn1 O1 2.138(3) .
Mn1 O3 2.141(7) 2_756
Mn1 O3 2.141(7) .
Mn1 N2 2.237(6) .
Mn1 N2 2.238(6) 2_756
N1 C7 1.380(7) .
N1 C8 1.434(7) .
N2 C21 1.331(8) .
N2 C25 1.354(10) .
O1 C1 1.269(6) .
O2 C1 1.252(7) .
O3 C31 1.354(9) .
C1 C2 1.492(6) .
C2 C3 1.385(8) .
C2 C7 1.412(7) .
C3 C4 1.385(7) .
C4 C5 1.391(7) .
C5 C6 1.366(8) .
C6 C7 1.401(7) .
C8 C9 1.381(8) .
C8 C13 1.394(9) .
C9 C10 1.414(7) .
C9 C14 1.486(8) .
C10 C11 1.376(8) .
C10 C15 1.493(9) .
C11 C12 1.368(10) .
C12 C13 1.401(10) .
C21 C22 1.387(11) .
C21 C21 1.503(13) 2_756
C22 C23 1.408(13) .
C23 C24 1.348(15) .
C24 C25 1.362(14) .

loop_
_geom_hbond_atom_site_label_D
_geom_hbond_atom_site_label_H
_geom_hbond_atom_site_label_A
_geom_hbond_distance_DH
_geom_hbond_distance_HA
_geom_hbond_distance_DA
_geom_hbond_angle_DHA
_geom_hbond_site_symmetry_A
C22 H22 O3 0.95 2.66 3.385(13) 133.8 3_755
C31 H31C O2 0.98 2.36 3.200(13) 143.2 1_455
N1 H1N O1 0.86(7) 1.93(7) 2.661(6) 141(6) .
O3 H30 O2 0.76(8) 1.99(9) 2.592(7) 137(9) 2_756
